data_7247799
loop_
_publ_author_name
'Yang, Yuan-Yu'
'Xue, Jian-Hua'
'Yang, Dong-Dong'
'Zhang, Li-Yang'
'Ma, Qi'
'Zhao, Xuan'

_publ_section_title
;
 Effects of solvents and metal ions on the synthesis, structural diversity
 and magnetic properties of the
 5&#x2032;-nitro-[1,1&#x2032;:3&#x2032;,1&#x2032;&#x2032;-terphenyl]-3,3&#x2032;&#x2032;,5,5&#x2032;&#x2032;-tetracarboxylic
 acid ligand and a highly sensitive sensor for Fe3+
;
_journal_issue 2
_journal_name_full CrystEngComm
_journal_page_first 170
_journal_page_last 179
_journal_paper_doi 10.1039/D3CE01076G
_journal_volume 26
_journal_year 2024
_chemical_formula_moiety 'C52 H37 N7 Ni2 O12 [+ solvent = 11(H2 O)]'
_chemical_formula_sum 'C52 H59 N7 Ni2 O23'
_chemical_formula_weight 1267.48
_space_group_crystal_system orthorhombic
_space_group_IT_number 70
_space_group_name_Hall '-F 2uv 2vw'
_space_group_name_H-M_alt 'F d d d :2'
_atom_sites_solution_hydrogens mixed
_audit_creation_method SHELXL-2014/7
_audit_update_record
;
2020-07-25 deposited with the CCDC.	2023-11-27 downloaded from the CCDC.
;
_cell_angle_alpha 90
_cell_angle_beta 90
_cell_angle_gamma 90
_cell_formula_units_Z 16
_cell_length_a 19.5933(10)
_cell_length_b 22.7256(12)
_cell_length_c 52.888(3)
_cell_measurement_reflns_used 9791
_cell_measurement_temperature 293(2)
_cell_measurement_theta_max 28.10
_cell_measurement_theta_min 2.36
_cell_volume 23549(2)
_computing_cell_refinement 'Bruker SAINT'
_computing_data_collection 'Bruker APEX2'
_computing_data_reduction 'Bruker SAINT'
_computing_molecular_graphics 'Bruker SHELXTL'
_computing_publication_material 'Bruker SHELXTL'
_computing_structure_refinement 'SHELXL-2014 (Sheldrick 2014)'
_computing_structure_solution 'SHELXS-97 (Sheldrick 2008)'
_diffrn_ambient_temperature 293(2)
_diffrn_measured_fraction_theta_full 0.999
_diffrn_measured_fraction_theta_max 0.997
_diffrn_measurement_device_type 'Bruker APEX-II CCD'
_diffrn_measurement_method '\f and \w scans'
_diffrn_radiation_type MoK\a
_diffrn_radiation_wavelength 0.71073
_diffrn_reflns_av_R_equivalents 0.0674
_diffrn_reflns_av_unetI/netI 0.0170
_diffrn_reflns_Laue_measured_fraction_full 0.999
_diffrn_reflns_Laue_measured_fraction_max 0.997
_diffrn_reflns_limit_h_max 26
_diffrn_reflns_limit_h_min -26
_diffrn_reflns_limit_k_max 30
_diffrn_reflns_limit_k_min -30
_diffrn_reflns_limit_l_max 70
_diffrn_reflns_limit_l_min -70
_diffrn_reflns_number 385163
_diffrn_reflns_point_group_measured_fraction_full 0.999
_diffrn_reflns_point_group_measured_fraction_max 0.997
_diffrn_reflns_theta_full 25.242
_diffrn_reflns_theta_max 28.423
_diffrn_reflns_theta_min 2.365
_exptl_absorpt_coefficient_mu 0.724
_exptl_absorpt_correction_type multi-scan
_exptl_absorpt_process_details SADABS
_exptl_crystal_colour green
_exptl_crystal_density_diffrn 1.430
_exptl_crystal_description block
_exptl_crystal_F_000 10560
_exptl_crystal_size_max 0.4
_exptl_crystal_size_mid 0.40
_exptl_crystal_size_min 0.40
_exptl_transmission_factor_max 0.7474
_exptl_transmission_factor_min 0.6768
_refine_diff_density_max 0.317
_refine_diff_density_min -0.468
_refine_diff_density_rms 0.054
_refine_ls_extinction_method none
_refine_ls_goodness_of_fit_ref 1.078
_refine_ls_hydrogen_treatment constr
_refine_ls_matrix_type full
_refine_ls_number_parameters 333
_refine_ls_number_reflns 7400
_refine_ls_number_restraints 12
_refine_ls_restrained_S_all 1.082
_refine_ls_R_factor_all 0.0492
_refine_ls_R_factor_gt 0.0384
_refine_ls_shift/su_max 0.001
_refine_ls_shift/su_mean 0.000
_refine_ls_structure_factor_coef Fsqd
_refine_ls_weighting_details 'w=1/[\s^2^(Fo^2^)+(0.0328P)^2^+77.7489P] where P=(Fo^2^+2Fc^2^)/3'
_refine_ls_weighting_scheme calc
_refine_ls_wR_factor_gt 0.0843
_refine_ls_wR_factor_ref 0.0897
_reflns_Friedel_coverage 0.000
_reflns_number_gt 6281
_reflns_number_total 7400
_reflns_threshold_expression 'I > 2\s(I)'
_cod_data_source_file d3ce01076g2.cif
_cod_data_source_block complex3
_cod_depositor_comments 'Adding full bibliography for 7247796--7247799.cif.'
_cod_original_sg_symbol_H-M 'F d d d'
_cod_database_code 7247799
_shelx_shelxl_version_number 2014/7
_shelx_space_group_comment
;
The symmetry employed for this shelxl refinement is uniquely defined
by the following loop, which should always be used as a source of
symmetry information in preference to the above space-group names.
They are only intended as comments.
;

loop_
_space_group_symop_operation_xyz
'x, y, z'
'-x+1/4, -y+1/4, z'
'x, -y+1/4, -z+1/4'
'-x+1/4, y, -z+1/4'
'x, y+1/2, z+1/2'
'-x+1/4, -y+3/4, z+1/2'
'x, -y+3/4, -z+3/4'
'-x+1/4, y+1/2, -z+3/4'
'x+1/2, y, z+1/2'
'-x+3/4, -y+1/4, z+1/2'
'x+1/2, -y+1/4, -z+3/4'
'-x+3/4, y, -z+3/4'
'x+1/2, y+1/2, z'
'-x+3/4, -y+3/4, z'
'x+1/2, -y+3/4, -z+1/4'
'-x+3/4, y+1/2, -z+1/4'
'-x, -y, -z'
'x-1/4, y-1/4, -z'
'-x, y-1/4, z-1/4'
'x-1/4, -y, z-1/4'
'-x, -y+1/2, -z+1/2'
'x-1/4, y+1/4, -z+1/2'
'-x, y+1/4, z+1/4'
'x-1/4, -y+1/2, z+1/4'
'-x+1/2, -y, -z+1/2'
'x+1/4, y-1/4, -z+1/2'
'-x+1/2, y-1/4, z+1/4'
'x+1/4, -y, z+1/4'
'-x+1/2, -y+1/2, -z'
'x+1/4, y+1/4, -z'
'-x+1/2, y+1/4, z-1/4'
'x+1/4, -y+1/2, z-1/4'

loop_
_atom_site_label
_atom_site_type_symbol
_atom_site_fract_x
_atom_site_fract_y
_atom_site_fract_z
_atom_site_U_iso_or_equiv
_atom_site_adp_type
_atom_site_occupancy
_atom_site_site_symmetry_order
_atom_site_calc_flag
_atom_site_refinement_flags_posn
_atom_site_refinement_flags_adp
_atom_site_refinement_flags_occupancy
_atom_site_disorder_assembly
_atom_site_disorder_group
Ni1 Ni 0.5000 0.0000 0.0000 0.01840(7) Uani 1 2 d S . P . .
Ni2 Ni 0.1250 -0.11761(2) 0.1250 0.02161(8) Uani 1 2 d S T P . .
C1 C 0.62772(13) 0.29802(10) 0.08262(5) 0.0519(7) Uani 1 1 d . . . . .
H1 H 0.6700 0.3156 0.0800 0.062 Uiso 1 1 calc R U . . .
C2 C 0.60896(13) 0.25252(11) 0.06712(5) 0.0547(7) Uani 1 1 d . . . . .
H2 H 0.6380 0.2405 0.0542 0.066 Uiso 1 1 calc R U . . .
C3 C 0.54793(10) 0.22470(8) 0.07055(4) 0.0328(4) Uani 1 1 d . . . . .
C4 C 0.50700(13) 0.24573(13) 0.08947(5) 0.0634(8) Uani 1 1 d . . . . .
H4 H 0.4646 0.2288 0.0925 0.076 Uiso 1 1 calc R U . . .
C5 C 0.52930(13) 0.29252(12) 0.10405(5) 0.0593(8) Uani 1 1 d . . . . .
H5 H 0.5005 0.3066 0.1166 0.071 Uiso 1 1 calc R U . . .
C6 C 0.53052(10) 0.17414(8) 0.05411(4) 0.0318(4) Uani 1 1 d . . . . .
C7 C 0.54917(11) 0.17408(8) 0.02881(4) 0.0332(4) Uani 1 1 d . . . . .
H7 H 0.5691 0.2073 0.0216 0.040 Uiso 1 1 calc R U . . .
C8 C 0.53795(10) 0.12459(8) 0.01442(3) 0.0290(4) Uani 1 1 d . . . . .
H8 H 0.5504 0.1256 -0.0025 0.035 Uiso 1 1 calc R U . . .
C9 C 0.49063(11) 0.07605(9) 0.04765(4) 0.0362(5) Uani 1 1 d . . . . .
H9 H 0.4701 0.0425 0.0542 0.043 Uiso 1 1 calc R U . . .
C10 C 0.49934(12) 0.12393(10) 0.06335(4) 0.0407(5) Uani 1 1 d . . . . .
H10 H 0.4844 0.1225 0.0800 0.049 Uiso 1 1 calc R U . . .
C11 C 0.38036(8) -0.03221(7) 0.03343(3) 0.0224(3) Uani 1 1 d . . . . .
C12 C 0.30753(8) -0.01883(7) 0.04088(3) 0.0218(3) Uani 1 1 d . . . . .
C13 C 0.27014(9) 0.02275(7) 0.02751(3) 0.0235(3) Uani 1 1 d . . . . .
H13 H 0.2891 0.0402 0.0132 0.028 Uiso 1 1 calc R U . . .
C14 C 0.27854(8) -0.04657(7) 0.06172(3) 0.0231(3) Uani 1 1 d . . . . .
H14 H 0.3028 -0.0753 0.0704 0.028 Uiso 1 1 calc R U . . .
C15 C 0.21309(9) -0.03108(7) 0.06945(3) 0.0235(3) Uani 1 1 d . . . . .
C16 C 0.18019(9) -0.06160(7) 0.09132(3) 0.0233(3) Uani 1 1 d . . . . .
C17 C 0.17685(9) 0.01178(7) 0.05633(3) 0.0251(4) Uani 1 1 d . . . . .
H17 H 0.1335 0.0225 0.0618 0.030 Uiso 1 1 calc R U . . .
C18 C 0.20461(9) 0.03879(7) 0.03516(3) 0.0231(3) Uani 1 1 d . . . . .
C19 C 0.16458(9) 0.08357(7) 0.02099(3) 0.0244(3) Uani 1 1 d . . . . .
C20 C 0.1250 0.1250 0.03374(5) 0.0247(5) Uani 1 2 d S T P . .
H20 H 0.1250 0.1250 0.0513 0.030 Uiso 1 2 calc R U P . .
C21 C 0.16476(10) 0.08396(8) -0.00527(4) 0.0302(4) Uani 1 1 d . . . . .
H21 H 0.1911 0.0572 -0.0143 0.036 Uiso 1 1 calc R U . . .
C22 C 0.1250 0.1250 -0.01766(5) 0.0334(6) Uani 1 2 d S T P . .
C23 C 0.22634(11) 0.27449(10) 0.00324(6) 0.0494(6) Uani 1 1 d . . . . .
C24 C 0.22221(14) 0.29632(12) 0.02742(6) 0.0635(8) Uani 1 1 d . . . . .
H24 H 0.2495 0.2808 0.0402 0.076 Uiso 1 1 calc R U . . .
C25 C 0.17699(16) 0.34164(13) 0.03264(7) 0.0707(9) Uani 1 1 d . . . . .
H25 H 0.1753 0.3559 0.0491 0.085 Uiso 1 1 calc R U . . .
C26 C 0.14088(15) 0.34502(13) -0.00743(8) 0.0770(10) Uani 1 1 d . . . . .
H26 H 0.1129 0.3616 -0.0197 0.092 Uiso 1 1 calc R U . . .
C27 C 0.18464(15) 0.30020(12) -0.01478(7) 0.0692(8) Uani 1 1 d . . . . .
H27 H 0.1859 0.2876 -0.0315 0.083 Uiso 1 1 calc R U . . .
N1 N 0.58912(8) 0.31821(7) 0.10111(3) 0.0298(3) Uani 1 1 d . . . . .
N2 N 0.51028(7) 0.07534(7) 0.02340(3) 0.0256(3) Uani 1 1 d . . . . .
N3 N 0.1250 0.1250 -0.04562(5) 0.0588(8) Uani 1 2 d S TU P . .
N4 N 0.13636(12) 0.36569(10) 0.01578(6) 0.0686(7) Uani 1 1 d . . . . .
O1 O 0.11834(7) -0.05212(6) 0.09634(2) 0.0320(3) Uani 1 1 d . . . . .
O2 O 0.21341(6) -0.09858(6) 0.10430(2) 0.0280(3) Uani 1 1 d . . . . .
O3 O 0.41561(7) -0.06224(7) 0.04832(3) 0.0392(3) Uani 1 1 d . . . . .
O4 O 0.40097(6) -0.01035(5) 0.01291(2) 0.0247(3) Uani 1 1 d . . . . .
O5 O 0.15808(16) 0.08831(12) -0.05626(3) 0.1082(11) Uani 1 1 d . U . . .
O6 O 0.53842(6) -0.05136(6) 0.02847(2) 0.0280(3) Uani 1 1 d . . . . .
H6A H 0.5016 -0.0653 0.0367 0.042 Uiso 1 1 d R U . . .
H6B H 0.5630 -0.0798 0.0248 0.042 Uiso 1 1 d R U . . .

loop_
_atom_site_aniso_label
_atom_site_aniso_U_11
_atom_site_aniso_U_22
_atom_site_aniso_U_33
_atom_site_aniso_U_23
_atom_site_aniso_U_13
_atom_site_aniso_U_12
Ni1 0.01490(14) 0.02063(14) 0.01968(14) -0.00295(11) 0.00274(11) 0.00143(11)
Ni2 0.02433(15) 0.02087(15) 0.01962(14) 0.000 0.00672(12) 0.000
C1 0.0477(13) 0.0488(13) 0.0592(14) -0.0280(11) 0.0282(11) -0.0208(11)
C2 0.0523(14) 0.0507(14) 0.0612(15) -0.0328(12) 0.0334(12) -0.0216(11)
C3 0.0385(11) 0.0276(9) 0.0322(10) -0.0079(8) 0.0063(8) -0.0051(8)
C4 0.0444(14) 0.0759(18) 0.0698(17) -0.0433(15) 0.0279(12) -0.0287(13)
C5 0.0450(13) 0.0721(17) 0.0610(15) -0.0431(14) 0.0258(12) -0.0175(12)
C6 0.0333(10) 0.0293(9) 0.0328(10) -0.0100(8) 0.0059(8) -0.0044(8)
C7 0.0417(11) 0.0262(9) 0.0318(10) -0.0032(8) 0.0084(8) -0.0062(8)
C8 0.0337(9) 0.0281(9) 0.0253(8) -0.0042(7) 0.0074(7) -0.0024(8)
C9 0.0446(12) 0.0332(10) 0.0307(10) -0.0055(8) 0.0107(8) -0.0138(9)
C10 0.0541(13) 0.0409(11) 0.0271(9) -0.0102(9) 0.0144(9) -0.0168(10)
C11 0.0191(8) 0.0201(7) 0.0279(8) -0.0023(6) 0.0051(7) -0.0001(6)
C12 0.0183(8) 0.0209(8) 0.0262(8) 0.0000(6) 0.0041(6) 0.0004(6)
C13 0.0238(8) 0.0229(8) 0.0239(8) 0.0025(7) 0.0067(6) 0.0011(7)
C14 0.0204(8) 0.0217(8) 0.0271(8) 0.0035(7) 0.0025(6) 0.0031(6)
C15 0.0231(8) 0.0224(8) 0.0250(8) 0.0025(6) 0.0069(7) -0.0002(7)
C16 0.0227(8) 0.0236(8) 0.0237(8) 0.0006(7) 0.0051(6) 0.0002(7)
C17 0.0208(8) 0.0244(8) 0.0301(9) 0.0021(7) 0.0080(7) 0.0046(6)
C18 0.0219(8) 0.0206(8) 0.0269(8) 0.0009(6) 0.0036(7) 0.0044(6)
C19 0.0224(8) 0.0226(8) 0.0281(9) 0.0025(7) 0.0030(7) 0.0025(7)
C20 0.0231(11) 0.0252(12) 0.0256(11) 0.000 0.000 0.0056(10)
C21 0.0304(10) 0.0288(9) 0.0313(9) -0.0010(7) 0.0050(7) 0.0080(8)
C22 0.0403(15) 0.0370(14) 0.0229(12) 0.000 0.000 0.0073(12)
C23 0.0293(10) 0.0306(11) 0.0882(19) 0.0095(12) 0.0140(11) 0.0076(9)
C24 0.0554(16) 0.0513(15) 0.084(2) 0.0189(14) 0.0260(15) 0.0214(13)
C25 0.0680(19) 0.0556(16) 0.088(2) 0.0114(15) 0.0385(17) 0.0200(14)
C26 0.0521(17) 0.0553(17) 0.124(3) 0.0075(19) 0.0005(18) 0.0293(14)
C27 0.0530(16) 0.0538(16) 0.101(2) -0.0066(16) -0.0051(16) 0.0257(13)
N1 0.0349(8) 0.0272(8) 0.0272(8) -0.0061(6) 0.0078(6) -0.0031(7)
N2 0.0246(7) 0.0262(7) 0.0260(7) -0.0059(6) 0.0030(6) -0.0014(6)
N3 0.078(2) 0.070(2) 0.0283(13) 0.000 0.000 0.0280(17)
N4 0.0492(13) 0.0432(12) 0.113(2) 0.0166(13) 0.0339(14) 0.0202(10)
O1 0.0260(7) 0.0366(7) 0.0332(7) 0.0100(6) 0.0110(5) 0.0056(6)
O2 0.0260(6) 0.0303(6) 0.0275(6) 0.0095(5) 0.0069(5) 0.0030(5)
O3 0.0241(7) 0.0469(8) 0.0467(8) 0.0221(7) 0.0092(6) 0.0115(6)
O4 0.0163(5) 0.0345(7) 0.0234(6) 0.0001(5) 0.0054(5) 0.0011(5)
O5 0.165(3) 0.129(2) 0.0306(9) -0.0140(11) 0.0029(12) 0.090(2)
O6 0.0216(6) 0.0330(7) 0.0294(6) 0.0021(5) 0.0018(5) 0.0075(5)

loop_
_atom_type_symbol
_atom_type_description
_atom_type_scat_dispersion_real
_atom_type_scat_dispersion_imag
_atom_type_scat_source
C C 0.0033 0.0016 'International Tables Vol C Tables 4.2.6.8 and 6.1.1.4'
H H 0.0000 0.0000 'International Tables Vol C Tables 4.2.6.8 and 6.1.1.4'
N N 0.0061 0.0033 'International Tables Vol C Tables 4.2.6.8 and 6.1.1.4'
Ni Ni 0.3393 1.1124 'International Tables Vol C Tables 4.2.6.8 and 6.1.1.4'
O O 0.0106 0.0060 'International Tables Vol C Tables 4.2.6.8 and 6.1.1.4'

loop_
_geom_angle_atom_site_label_1
_geom_angle_atom_site_label_2
_geom_angle_atom_site_label_3
_geom_angle
_geom_angle_site_symmetry_1
_geom_angle_site_symmetry_3
_geom_angle_publ_flag
O6 Ni1 O6 180.0 17_655 . ?
O6 Ni1 O4 87.87(5) 17_655 . ?
O6 Ni1 O4 92.13(5) . . ?
O6 Ni1 O4 92.14(5) 17_655 17_655 ?
O6 Ni1 O4 87.87(5) . 17_655 ?
O4 Ni1 O4 180.00(6) . 17_655 ?
O6 Ni1 N2 90.21(5) 17_655 . ?
O6 Ni1 N2 89.79(5) . . ?
O4 Ni1 N2 89.33(5) . . ?
O4 Ni1 N2 90.67(5) 17_655 . ?
O6 Ni1 N2 89.79(5) 17_655 17_655 ?
O6 Ni1 N2 90.21(5) . 17_655 ?
O4 Ni1 N2 90.68(5) . 17_655 ?
O4 Ni1 N2 89.32(5) 17_655 17_655 ?
N2 Ni1 N2 180.0 . 17_655 ?
N1 Ni2 N1 89.51(9) 13_445 16_545 ?
N1 Ni2 O2 96.21(6) 13_445 . ?
N1 Ni2 O2 100.67(5) 16_545 . ?
N1 Ni2 O2 100.67(5) 13_445 4 ?
N1 Ni2 O2 96.21(6) 16_545 4 ?
O2 Ni2 O2 156.16(7) . 4 ?
N1 Ni2 O1 162.90(5) 13_445 4 ?
N1 Ni2 O1 92.15(6) 16_545 4 ?
O2 Ni2 O1 100.20(5) . 4 ?
O2 Ni2 O1 62.23(5) 4 4 ?
N1 Ni2 O1 92.15(6) 13_445 . ?
N1 Ni2 O1 162.90(5) 16_545 . ?
O2 Ni2 O1 62.23(5) . . ?
O2 Ni2 O1 100.20(5) 4 . ?
O1 Ni2 O1 91.25(8) 4 . ?
N1 Ni2 C16 131.87(6) 13_445 4 ?
N1 Ni2 C16 94.19(6) 16_545 4 ?
O2 Ni2 C16 129.78(6) . 4 ?
O2 Ni2 C16 31.21(5) 4 4 ?
O1 Ni2 C16 31.03(5) 4 4 ?
O1 Ni2 C16 97.34(5) . 4 ?
N1 Ni2 C16 94.18(6) 13_445 . ?
N1 Ni2 C16 131.87(6) 16_545 . ?
O2 Ni2 C16 31.22(5) . . ?
O2 Ni2 C16 129.78(6) 4 . ?
O1 Ni2 C16 97.34(5) 4 . ?
O1 Ni2 C16 31.03(5) . . ?
C16 Ni2 C16 117.16(8) 4 . ?
N1 C1 C2 123.5(2) . . ?
N1 C1 H1 118.2 . . ?
C2 C1 H1 118.2 . . ?
C3 C2 C1 120.3(2) . . ?
C3 C2 H2 119.8 . . ?
C1 C2 H2 119.8 . . ?
C2 C3 C4 116.68(19) . . ?
C2 C3 C6 118.89(18) . . ?
C4 C3 C6 124.42(19) . . ?
C3 C4 C5 119.4(2) . . ?
C3 C4 H4 120.3 . . ?
C5 C4 H4 120.3 . . ?
N1 C5 C4 123.7(2) . . ?
N1 C5 H5 118.1 . . ?
C4 C5 H5 118.1 . . ?
C10 C6 C7 117.14(17) . . ?
C10 C6 C3 122.31(17) . . ?
C7 C6 C3 120.42(17) . . ?
C8 C7 C6 119.49(18) . . ?
C8 C7 H7 120.3 . . ?
C6 C7 H7 120.3 . . ?
N2 C8 C7 123.74(17) . . ?
N2 C8 H8 118.1 . . ?
C7 C8 H8 118.1 . . ?
N2 C9 C10 123.41(18) . . ?
N2 C9 H9 118.3 . . ?
C10 C9 H9 118.3 . . ?
C9 C10 C6 119.52(18) . . ?
C9 C10 H10 120.2 . . ?
C6 C10 H10 120.2 . . ?
O3 C11 O4 125.50(16) . . ?
O3 C11 C12 117.85(15) . . ?
O4 C11 C12 116.61(15) . . ?
C14 C12 C13 119.77(15) . . ?
C14 C12 C11 120.07(15) . . ?
C13 C12 C11 120.12(15) . . ?
C12 C13 C18 121.03(15) . . ?
C12 C13 H13 119.5 . . ?
C18 C13 H13 119.5 . . ?
C12 C14 C15 119.64(15) . . ?
C12 C14 H14 120.2 . . ?
C15 C14 H14 120.2 . . ?
C17 C15 C14 120.09(15) . . ?
C17 C15 C16 119.39(15) . . ?
C14 C15 C16 120.49(15) . . ?
O1 C16 O2 119.62(15) . . ?
O1 C16 C15 119.92(15) . . ?
O2 C16 C15 120.41(15) . . ?
O1 C16 Ni2 60.60(9) . . ?
O2 C16 Ni2 59.05(8) . . ?
C15 C16 Ni2 175.80(13) . . ?
C15 C17 C18 120.80(15) . . ?
C15 C17 H17 119.6 . . ?
C18 C17 H17 119.6 . . ?
C17 C18 C13 118.63(15) . . ?
C17 C18 C19 120.16(15) . . ?
C13 C18 C19 121.20(15) . . ?
C21 C19 C20 118.75(17) . . ?
C21 C19 C18 120.45(15) . . ?
C20 C19 C18 120.78(16) . . ?
C19 C20 C19 122.1(2) 2 . ?
C19 C20 H20 118.9 2 . ?
C19 C20 H20 118.9 . . ?
C22 C21 C19 118.51(18) . . ?
C22 C21 H21 120.7 . . ?
C19 C21 H21 120.7 . . ?
C21 C22 C21 123.3(2) 2 . ?
C21 C22 N3 118.33(12) 2 . ?
C21 C22 N3 118.33(12) . . ?
C24 C23 C27 117.0(2) . . ?
C24 C23 C23 121.4(3) . 29 ?
C27 C23 C23 121.7(3) . 29 ?
C23 C24 C25 119.4(3) . . ?
C23 C24 H24 120.3 . . ?
C25 C24 H24 120.3 . . ?
N4 C25 C24 124.1(3) . . ?
N4 C25 H25 117.9 . . ?
C24 C25 H25 117.9 . . ?
N4 C26 C27 124.4(3) . . ?
N4 C26 H26 117.8 . . ?
C27 C26 H26 117.8 . . ?
C23 C27 C26 118.8(3) . . ?
C23 C27 H27 120.6 . . ?
C26 C27 H27 120.6 . . ?
C5 N1 C1 116.32(18) . . ?
C5 N1 Ni2 123.10(13) . 13 ?
C1 N1 Ni2 120.46(14) . 13 ?
C8 N2 C9 116.63(16) . . ?
C8 N2 Ni1 120.61(12) . . ?
C9 N2 Ni1 122.75(13) . . ?
O5 N3 O5 123.9(3) . 2 ?
O5 N3 C22 118.05(15) . . ?
O5 N3 C22 118.05(15) 2 . ?
C25 N4 C26 116.3(2) . . ?
C16 O1 Ni2 88.37(10) . . ?
C16 O2 Ni2 89.73(10) . . ?
C11 O4 Ni1 128.99(11) . . ?
Ni1 O6 H6A 105.1 . . ?
Ni1 O6 H6B 119.0 . . ?
H6A O6 H6B 107.8 . . ?

loop_
_geom_bond_atom_site_label_1
_geom_bond_atom_site_label_2
_geom_bond_distance
_geom_bond_site_symmetry_2
_geom_bond_publ_flag
Ni1 O6 2.0484(12) 17_655 ?
Ni1 O6 2.0485(12) . ?
Ni1 O4 2.0705(11) . ?
Ni1 O4 2.0705(11) 17_655 ?
Ni1 N2 2.1219(14) . ?
Ni1 N2 2.1220(14) 17_655 ?
Ni2 N1 2.0537(15) 13_445 ?
Ni2 N1 2.0537(15) 16_545 ?
Ni2 O2 2.0943(12) . ?
Ni2 O2 2.0944(12) 4 ?
Ni2 O1 2.1283(13) 4 ?
Ni2 O1 2.1284(13) . ?
Ni2 C16 2.4419(17) 4 ?
Ni2 C16 2.4419(17) . ?
C1 N1 1.319(3) . ?
C1 C2 1.370(3) . ?
C1 H1 0.9300 . ?
C2 C3 1.365(3) . ?
C2 H2 0.9300 . ?
C3 C4 1.368(3) . ?
C3 C6 1.481(3) . ?
C4 C5 1.384(3) . ?
C4 H4 0.9300 . ?
C5 N1 1.319(3) . ?
C5 H5 0.9300 . ?
C6 C10 1.383(3) . ?
C6 C7 1.387(3) . ?
C7 C8 1.376(3) . ?
C7 H7 0.9300 . ?
C8 N2 1.331(2) . ?
C8 H8 0.9300 . ?
C9 N2 1.339(2) . ?
C9 C10 1.379(3) . ?
C9 H9 0.9300 . ?
C10 H10 0.9300 . ?
C11 O3 1.250(2) . ?
C11 O4 1.260(2) . ?
C11 C12 1.511(2) . ?
C12 C14 1.391(2) . ?
C12 C13 1.389(2) . ?
C13 C18 1.395(2) . ?
C13 H13 0.9300 . ?
C14 C15 1.391(2) . ?
C14 H14 0.9300 . ?
C15 C17 1.391(2) . ?
C15 C16 1.495(2) . ?
C16 O1 1.259(2) . ?
C16 O2 1.266(2) . ?
C17 C18 1.388(2) . ?
C17 H17 0.9300 . ?
C18 C19 1.487(2) . ?
C19 C21 1.389(2) . ?
C19 C20 1.394(2) . ?
C20 C19 1.394(2) 2 ?
C20 H20 0.9300 . ?
C21 C22 1.381(2) . ?
C21 H21 0.9300 . ?
C22 C21 1.381(2) 2 ?
C22 N3 1.479(4) . ?
C23 C24 1.374(4) . ?
C23 C27 1.385(4) . ?
C23 C23 1.488(4) 29 ?
C24 C25 1.386(3) . ?
C24 H24 0.9300 . ?
C25 N4 1.314(4) . ?
C25 H25 0.9300 . ?
C26 N4 1.317(4) . ?
C26 C27 1.387(4) . ?
C26 H26 0.9300 . ?
C27 H27 0.9300 . ?
N1 Ni2 2.0539(15) 13 ?
N3 O5 1.197(2) . ?
N3 O5 1.197(2) 2 ?
O6 H6A 0.8993 . ?
O6 H6B 0.8286 . ?

loop_
_geom_torsion_atom_site_label_1
_geom_torsion_atom_site_label_2
_geom_torsion_atom_site_label_3
_geom_torsion_atom_site_label_4
_geom_torsion
_geom_torsion_site_symmetry_1
_geom_torsion_site_symmetry_2
_geom_torsion_site_symmetry_3
_geom_torsion_site_symmetry_4
_geom_torsion_publ_flag
N1 C1 C2 C3 -1.1(5) . . . . ?
C1 C2 C3 C4 1.8(4) . . . . ?
C1 C2 C3 C6 -177.6(2) . . . . ?
C2 C3 C4 C5 -0.8(4) . . . . ?
C6 C3 C4 C5 178.5(3) . . . . ?
C3 C4 C5 N1 -1.1(5) . . . . ?
C2 C3 C6 C10 138.9(3) . . . . ?
C4 C3 C6 C10 -40.4(4) . . . . ?
C2 C3 C6 C7 -36.9(3) . . . . ?
C4 C3 C6 C7 143.8(3) . . . . ?
C10 C6 C7 C8 -1.8(3) . . . . ?
C3 C6 C7 C8 174.23(19) . . . . ?
C6 C7 C8 N2 -0.6(3) . . . . ?
N2 C9 C10 C6 -0.7(4) . . . . ?
C7 C6 C10 C9 2.4(3) . . . . ?
C3 C6 C10 C9 -173.5(2) . . . . ?
O3 C11 C12 C14 -9.4(2) . . . . ?
O4 C11 C12 C14 172.76(16) . . . . ?
O3 C11 C12 C13 168.32(17) . . . . ?
O4 C11 C12 C13 -9.6(2) . . . . ?
C14 C12 C13 C18 2.3(3) . . . . ?
C11 C12 C13 C18 -175.39(16) . . . . ?
C13 C12 C14 C15 -2.0(3) . . . . ?
C11 C12 C14 C15 175.69(15) . . . . ?
C12 C14 C15 C17 0.2(3) . . . . ?
C12 C14 C15 C16 178.18(16) . . . . ?
C17 C15 C16 O1 6.1(3) . . . . ?
C14 C15 C16 O1 -171.83(17) . . . . ?
C17 C15 C16 O2 -176.42(16) . . . . ?
C14 C15 C16 O2 5.6(3) . . . . ?
C14 C15 C17 C18 1.3(3) . . . . ?
C16 C15 C17 C18 -176.68(16) . . . . ?
C15 C17 C18 C13 -1.0(3) . . . . ?
C15 C17 C18 C19 178.60(16) . . . . ?
C12 C13 C18 C17 -0.8(3) . . . . ?
C12 C13 C18 C19 179.61(16) . . . . ?
C17 C18 C19 C21 -138.23(19) . . . . ?
C13 C18 C19 C21 41.4(3) . . . . ?
C17 C18 C19 C20 40.3(2) . . . . ?
C13 C18 C19 C20 -140.13(16) . . . . ?
C21 C19 C20 C19 0.39(12) . . . 2 ?
C18 C19 C20 C19 -178.13(18) . . . 2 ?
C20 C19 C21 C22 -0.8(2) . . . . ?
C18 C19 C21 C22 177.76(14) . . . . ?
C19 C21 C22 C21 0.39(12) . . . 2 ?
C19 C21 C22 N3 -179.61(12) . . . . ?
C27 C23 C24 C25 0.7(4) . . . . ?
C23 C23 C24 C25 -179.4(3) 29 . . . ?
C23 C24 C25 N4 0.5(5) . . . . ?
C24 C23 C27 C26 -1.2(4) . . . . ?
C23 C23 C27 C26 179.0(3) 29 . . . ?
N4 C26 C27 C23 0.6(5) . . . . ?
C4 C5 N1 C1 1.8(4) . . . . ?
C4 C5 N1 Ni2 -174.1(2) . . . 13 ?
C2 C1 N1 C5 -0.8(4) . . . . ?
C2 C1 N1 Ni2 175.3(2) . . . 13 ?
C7 C8 N2 C9 2.4(3) . . . . ?
C7 C8 N2 Ni1 -176.79(15) . . . . ?
C10 C9 N2 C8 -1.7(3) . . . . ?
C10 C9 N2 Ni1 177.46(17) . . . . ?
C21 C22 N3 O5 -178.0(2) 2 . . . ?
C21 C22 N3 O5 2.0(2) . . . . ?
C21 C22 N3 O5 2.0(2) 2 . . 2 ?
C21 C22 N3 O5 -178.0(2) . . . 2 ?
C24 C25 N4 C26 -1.0(4) . . . . ?
C27 C26 N4 C25 0.5(5) . . . . ?
O2 C16 O1 Ni2 -2.26(17) . . . . ?
C15 C16 O1 Ni2 175.20(14) . . . . ?
O1 C16 O2 Ni2 2.30(17) . . . . ?
C15 C16 O2 Ni2 -175.15(14) . . . . ?
O3 C11 O4 Ni1 -14.2(3) . . . . ?
C12 C11 O4 Ni1 163.49(11) . . . . ?
